data_1547418
loop_
_publ_author_name
'Anuradha R. Pallipurath'
'Jonathan M. Skelton'
'Mark R. Warren'
'Naghmeh Kamali'
'Patrick McArdle'
'Andrea Erxleben'

_publ_section_title
;
 Sulfamerazine: Understanding the Influence of Slip Planes in the
 Polymorphic Phase Transformation through X-Ray Crystallographic Studies
 and ab Initio Lattice Dynamics
;
_journal_name_full 'Molecular Pharmaceutics'
_journal_page_first 3735
_journal_page_last 3748
_journal_paper_doi 10.1021/acs.molpharmaceut.5b00504
_journal_volume 12
_journal_year 2015
_chemical_absolute_configuration ad
_chemical_formula_moiety 'C11 H12 N4 O2 S'
_chemical_formula_sum 'C11 H12 N4 O2 S'
_chemical_formula_weight 264.31
_chemical_name_common Sulfamerazine
_chemical_name_systematic 4-amino-N-(4-methylpyrimidin-2-yl)
_space_group_crystal_system orthorhombic
_space_group_IT_number 33
_space_group_name_Hall 'P 2c -2n'
_space_group_name_H-M_alt 'P n a 21'
_symmetry_space_group_name_Hall 'P 2c -2n'
_symmetry_space_group_name_H-M 'P n a 21'
_atom_sites_solution_hydrogens mixed
_cell_angle_alpha 90
_cell_angle_beta 90
_cell_angle_gamma 90
_cell_formula_units_Z 8
_cell_length_a 14.47340(10)
_cell_length_b 8.19210(10)
_cell_length_c 21.8397(3)
_cell_measurement_reflns_used 11724
_cell_measurement_temperature 200
_cell_measurement_theta_max 29.5000
_cell_measurement_theta_min 1.8040
_cell_volume 2589.48(5)
_computing_cell_refinement
;
CrysAlisPro, Agilent Technologies,
Version 1.171.37.35 (release 13-08-2014 CrysAlis171 .NET)
(compiled Aug 13 2014,18:06:01)
;
_computing_data_collection
;
CrysAlisPro, Agilent Technologies,
Version 1.171.37.35 (release 13-08-2014 CrysAlis171 .NET)
(compiled Aug 13 2014,18:06:01)
;
_computing_data_reduction
;
CrysAlisPro, Agilent Technologies,
Version 1.171.37.35 (release 13-08-2014 CrysAlis171 .NET)
(compiled Aug 13 2014,18:06:01)
;
_computing_molecular_graphics OSCAIL
_computing_structure_refinement 'SHELXL-2014/7 (Sheldrick, 2014)'
_computing_structure_solution SHELXT
_diffrn_ambient_temperature 200
_diffrn_measured_fraction_theta_full 0.999
_diffrn_measured_fraction_theta_max 0.998
_diffrn_measurement_device 'CrystalLogic Kappa (3 circle)'
_diffrn_measurement_device_type 'Rigaku Saturn724+ (2x2 bin mode)'
_diffrn_measurement_method
;
omega rotation with 1 degree frames
;
_diffrn_measurement_specimen_support 'MiTeGen loop'
_diffrn_radiation_monochromator 'double crystal Silicon 111'
_diffrn_radiation_source 'Diamond Light Source Beamline I19'
_diffrn_radiation_type Synchrotron
_diffrn_radiation_wavelength 0.68890
_diffrn_reflns_av_R_equivalents 0.0465
_diffrn_reflns_av_unetI/netI 0.0434
_diffrn_reflns_Laue_measured_fraction_full 0.999
_diffrn_reflns_Laue_measured_fraction_max 0.998
_diffrn_reflns_limit_h_max 20
_diffrn_reflns_limit_h_min -13
_diffrn_reflns_limit_k_max 11
_diffrn_reflns_limit_k_min -11
_diffrn_reflns_limit_l_max 27
_diffrn_reflns_limit_l_min -31
_diffrn_reflns_number 23279
_diffrn_reflns_point_group_measured_fraction_full 0.988
_diffrn_reflns_point_group_measured_fraction_max 0.967
_diffrn_reflns_theta_full 24.415
_diffrn_reflns_theta_max 29.474
_diffrn_reflns_theta_min 1.808
_exptl_absorpt_coefficient_mu 0.250
_exptl_absorpt_correction_T_max 1.00000
_exptl_absorpt_correction_T_min 0.97342
_exptl_absorpt_correction_type multi-scan
_exptl_absorpt_process_details
;
CrysAlisPro, Agilent Technologies,
Version 1.171.36.28 (release 01-02-2013 CrysAlis171 .NET)
Empirical absorption correction using spherical harmonics,
implemented in SCALE3 ABSPACK scaling algorithm.
;
_exptl_crystal_colour Colourless
_exptl_crystal_density_diffrn 1.356
_exptl_crystal_description Parallelepiped
_exptl_crystal_F_000 1104
_exptl_crystal_size_max 0.50
_exptl_crystal_size_mid 0.40
_exptl_crystal_size_min 0.20
_refine_diff_density_max 0.288
_refine_diff_density_min -0.352
_refine_diff_density_rms 0.050
_refine_ls_abs_structure_details
;
 Flack x determined using 2471 quotients [(I+)-(I-)]/[(I+)+(I-)]
 (Parsons, Flack and Wagner, Acta Cryst. B69 (2013) 249-259).
;
_refine_ls_abs_structure_Flack -0.06(5)
_refine_ls_extinction_coef .
_refine_ls_extinction_method none
_refine_ls_goodness_of_fit_ref 1.032
_refine_ls_hydrogen_treatment mixed
_refine_ls_matrix_type full
_refine_ls_number_parameters 344
_refine_ls_number_reflns 7648
_refine_ls_number_restraints 1
_refine_ls_restrained_S_all 1.032
_refine_ls_R_factor_all 0.0570
_refine_ls_R_factor_gt 0.0451
_refine_ls_shift/su_max 0.000
_refine_ls_shift/su_mean 0.000
_refine_ls_structure_factor_coef Fsqd
_refine_ls_weighting_details 'w=1/[\s^2^(Fo^2^)+(0.0541P)^2^+0.3587P] where P=(Fo^2^+2Fc^2^)/3'
_refine_ls_weighting_scheme calc
_refine_ls_wR_factor_gt 0.1075
_refine_ls_wR_factor_ref 0.1178
_reflns_Friedel_coverage 0.893
_reflns_Friedel_fraction_full 0.976
_reflns_Friedel_fraction_max 0.935
_reflns_number_gt 6328
_reflns_number_total 7648
_reflns_threshold_expression 'I > 2\s(I)'
_cod_data_source_file Exp_Form-I2FSynchrotron_Form-I_200K.cif
_cod_data_source_block 200k_smz-f1_a
_cod_database_code 1547418
_shelx_space_group_comment
;
The symmetry employed for this shelxl refinement is uniquely defined
by the following loop, which should always be used as a source of
symmetry information in preference to the above space-group names.
They are only intended as comments.
;
_shelx_estimated_absorpt_t_min 0.885
_shelx_estimated_absorpt_t_max 0.952

loop_
_space_group_symop_operation_xyz
'x, y, z'
'-x, -y, z+1/2'
'x+1/2, -y+1/2, z'
'-x+1/2, y+1/2, z+1/2'

loop_
_atom_site_label
_atom_site_type_symbol
_atom_site_fract_x
_atom_site_fract_y
_atom_site_fract_z
_atom_site_U_iso_or_equiv
_atom_site_adp_type
_atom_site_occupancy
_atom_site_site_symmetry_order
_atom_site_calc_flag
_atom_site_refinement_flags_posn
_atom_site_refinement_flags_adp
_atom_site_refinement_flags_occupancy
_atom_site_disorder_assembly
_atom_site_disorder_group
S1 S 0.64478(5) 0.49487(8) 0.34386(4) 0.02617(17) Uani 1 1 d . . . . .
S2 S 0.57794(5) 0.49723(8) 0.65302(4) 0.02526(17) Uani 1 1 d . . . . .
O1 O 0.68800(16) 0.3704(3) 0.30806(12) 0.0348(5) Uani 1 1 d . . . . .
O2 O 0.54742(15) 0.5223(3) 0.33726(13) 0.0336(5) Uani 1 1 d . . . . .
O3 O 0.67553(15) 0.4700(3) 0.65942(12) 0.0327(5) Uani 1 1 d . . . . .
O4 O 0.53559(16) 0.6246(3) 0.68813(12) 0.0337(5) Uani 1 1 d . . . . .
N1 N 0.8417(2) 1.1171(4) 0.31227(17) 0.0395(7) Uani 1 1 d . . . . .
N2 N 0.65402(19) 0.4475(4) 0.41720(14) 0.0301(6) Uani 1 1 d . . . . .
N3 N 0.81362(18) 0.4087(3) 0.41702(14) 0.0307(6) Uani 1 1 d . . . . .
N4 N 0.7277(2) 0.4307(4) 0.50955(15) 0.0432(8) Uani 1 1 d . . . . .
N5 N 0.3800(2) -0.1204(4) 0.69492(18) 0.0501(9) Uani 1 1 d . . . . .
H5A H 0.4071 -0.2119 0.6879 0.065 Uiso 1 1 calc R U . . .
H5B H 0.3238 -0.1191 0.7076 0.065 Uiso 1 1 calc R U . . .
N6 N 0.56818(19) 0.5397(4) 0.57962(14) 0.0312(6) Uani 1 1 d . . . . .
N7 N 0.40940(18) 0.5874(3) 0.58041(14) 0.0322(6) Uani 1 1 d . . . . .
N8 N 0.4954(2) 0.5657(5) 0.48721(15) 0.0438(8) Uani 1 1 d . . . . .
C1 C 0.7038(2) 0.6773(3) 0.33368(17) 0.0251(6) Uani 1 1 d . . . . .
C2 C 0.79353(19) 0.6791(4) 0.31018(15) 0.0261(6) Uani 1 1 d . . . . .
H2 H 0.8222 0.5818 0.2992 0.034 Uiso 1 1 calc R U . . .
C3 C 0.8394(2) 0.8249(4) 0.30326(16) 0.0259(6) Uani 1 1 d . . . . .
H3 H 0.8995 0.8256 0.2882 0.034 Uiso 1 1 calc R U . . .
C4 C 0.7963(2) 0.9730(4) 0.31884(15) 0.0276(6) Uani 1 1 d . . . . .
C5 C 0.7055(2) 0.9696(4) 0.34254(19) 0.0304(7) Uani 1 1 d . . . . .
H5 H 0.6762 1.0666 0.3532 0.040 Uiso 1 1 calc R U . . .
C6 C 0.6603(2) 0.8233(4) 0.34992(17) 0.0302(7) Uani 1 1 d . . . . .
H6 H 0.6007 0.8215 0.3658 0.039 Uiso 1 1 calc R U . . .
C7 C 0.7363(2) 0.4280(4) 0.44889(15) 0.0284(7) Uani 1 1 d . . . . .
C8 C 0.8062(3) 0.4058(7) 0.5407(2) 0.0592(13) Uani 1 1 d . . . . .
H8 H 0.8039 0.4034 0.5833 0.077 Uiso 1 1 calc R U . . .
C9 C 0.8897(3) 0.3838(6) 0.5124(2) 0.0563(12) Uani 1 1 d . . . . .
H9 H 0.9433 0.3664 0.5349 0.073 Uiso 1 1 calc R U . . .
C10 C 0.8917(2) 0.3883(4) 0.44948(19) 0.0377(8) Uani 1 1 d . . . . .
C11 C 0.9784(3) 0.3687(6) 0.4133(2) 0.0515(10) Uani 1 1 d . . . . .
H11A H 0.9838 0.2575 0.3998 0.067 Uiso 1 1 calc R U . . .
H11B H 1.0305 0.3961 0.4384 0.067 Uiso 1 1 calc R U . . .
H11C H 0.9766 0.4397 0.3784 0.067 Uiso 1 1 calc R U . . .
C12 C 0.5189(2) 0.3164(3) 0.66589(15) 0.0253(6) Uani 1 1 d . . . . .
C13 C 0.5636(2) 0.1689(4) 0.6555(2) 0.0340(8) Uani 1 1 d . . . . .
H13 H 0.6244 0.1681 0.6418 0.044 Uiso 1 1 calc R U . . .
C14 C 0.5178(2) 0.0238(4) 0.66533(19) 0.0383(9) Uani 1 1 d . . . . .
H14 H 0.5481 -0.0745 0.6582 0.050 Uiso 1 1 calc R U . . .
C15 C 0.4262(2) 0.0227(4) 0.68593(17) 0.0326(7) Uani 1 1 d . . . . .
C16 C 0.3820(2) 0.1727(4) 0.69656(16) 0.0286(7) Uani 1 1 d . . . . .
H16 H 0.3212 0.1741 0.7104 0.037 Uiso 1 1 calc R U . . .
C17 C 0.4280(2) 0.3181(4) 0.68669(17) 0.0269(7) Uani 1 1 d . . . . .
H17 H 0.3983 0.4169 0.6939 0.035 Uiso 1 1 calc R U . . .
C18 C 0.4865(2) 0.5659(4) 0.54844(16) 0.0294(7) Uani 1 1 d . . . . .
C19 C 0.4176(3) 0.5963(7) 0.4566(2) 0.0598(13) Uani 1 1 d . . . . .
H19 H 0.4198 0.5990 0.4141 0.078 Uiso 1 1 calc R U . . .
C20 C 0.3345(3) 0.6240(7) 0.4849(2) 0.0602(13) Uani 1 1 d . . . . .
H20 H 0.2817 0.6481 0.4623 0.078 Uiso 1 1 calc R U . . .
C21 C 0.3320(2) 0.6150(5) 0.54824(19) 0.0391(8) Uani 1 1 d . . . . .
C22 C 0.2452(3) 0.6361(6) 0.5845(2) 0.0548(11) Uani 1 1 d . . . . .
H22A H 0.2477 0.7376 0.6064 0.071 Uiso 1 1 calc R U . . .
H22B H 0.2391 0.5476 0.6130 0.071 Uiso 1 1 calc R U . . .
H22C H 0.1931 0.6368 0.5573 0.071 Uiso 1 1 calc R U . . .
H1N1 H 0.892(3) 1.123(5) 0.2904(19) 0.038(10) Uiso 1 1 d . . . . .
H2N1 H 0.811(3) 1.200(5) 0.317(2) 0.048(12) Uiso 1 1 d . . . . .
H1N2 H 0.613(3) 0.485(5) 0.438(2) 0.041(12) Uiso 1 1 d . . . . .
H1N6 H 0.621(3) 0.509(5) 0.560(3) 0.058(14) Uiso 1 1 d . . . . .

loop_
_atom_site_aniso_label
_atom_site_aniso_U_11
_atom_site_aniso_U_22
_atom_site_aniso_U_33
_atom_site_aniso_U_23
_atom_site_aniso_U_13
_atom_site_aniso_U_12
S1 0.0242(3) 0.0284(3) 0.0260(4) 0.0023(3) -0.0013(3) -0.0014(2)
S2 0.0235(3) 0.0276(3) 0.0247(4) 0.0027(3) -0.0011(3) -0.0017(2)
O1 0.0409(13) 0.0281(10) 0.0354(14) -0.0043(10) -0.0004(11) -0.0026(9)
O2 0.0253(10) 0.0428(12) 0.0328(14) 0.0056(11) -0.0046(11) -0.0038(9)
O3 0.0233(10) 0.0431(12) 0.0318(14) 0.0069(11) -0.0036(10) -0.0031(9)
O4 0.0381(13) 0.0285(10) 0.0346(14) -0.0014(9) -0.0010(11) -0.0010(9)
N1 0.0347(15) 0.0285(13) 0.055(2) -0.0068(13) 0.0157(15) -0.0047(11)
N2 0.0217(12) 0.0407(15) 0.0278(16) 0.0068(12) -0.0009(11) 0.0011(10)
N3 0.0244(12) 0.0339(13) 0.0337(16) 0.0034(11) 0.0013(11) 0.0041(10)
N4 0.0304(14) 0.070(2) 0.0290(18) 0.0043(15) -0.0028(13) 0.0123(14)
N5 0.0422(17) 0.0294(13) 0.079(3) -0.0032(15) 0.0156(18) -0.0071(12)
N6 0.0223(12) 0.0451(15) 0.0262(16) 0.0091(13) 0.0014(11) 0.0019(11)
N7 0.0253(12) 0.0370(14) 0.0343(17) 0.0020(12) 0.0010(11) 0.0029(10)
N8 0.0321(14) 0.069(2) 0.0302(18) 0.0042(15) -0.0026(13) 0.0106(14)
C1 0.0232(13) 0.0267(12) 0.0253(17) 0.0016(12) -0.0002(12) 0.0008(10)
C2 0.0240(13) 0.0296(13) 0.0246(16) -0.0006(12) 0.0006(12) 0.0022(10)
C3 0.0230(13) 0.0324(15) 0.0224(17) -0.0019(12) 0.0030(12) 0.0015(10)
C4 0.0289(15) 0.0279(13) 0.0259(17) -0.0013(11) -0.0003(13) -0.0020(10)
C5 0.0282(14) 0.0291(13) 0.0338(18) -0.0037(14) 0.0053(15) 0.0017(10)
C6 0.0254(13) 0.0334(14) 0.0318(18) 0.0006(13) 0.0078(13) 0.0016(11)
C7 0.0242(14) 0.0308(14) 0.0303(19) 0.0047(12) 0.0013(13) 0.0018(11)
C8 0.044(2) 0.103(4) 0.030(2) 0.000(2) -0.0064(18) 0.022(2)
C9 0.0310(18) 0.095(3) 0.043(3) -0.004(2) -0.0093(18) 0.017(2)
C10 0.0274(16) 0.0401(18) 0.046(2) -0.0020(16) -0.0009(15) 0.0057(13)
C11 0.0293(17) 0.066(3) 0.060(3) -0.004(2) 0.0027(18) 0.0086(16)
C12 0.0239(12) 0.0246(12) 0.0275(17) 0.0013(11) 0.0021(12) 0.0004(10)
C13 0.0249(14) 0.0304(14) 0.047(2) -0.0007(15) 0.0084(16) 0.0025(11)
C14 0.0333(16) 0.0266(14) 0.055(3) -0.0013(15) 0.0051(16) 0.0050(12)
C15 0.0329(17) 0.0283(14) 0.037(2) -0.0010(13) 0.0035(15) -0.0016(11)
C16 0.0263(14) 0.0319(14) 0.0278(18) -0.0046(13) 0.0031(12) -0.0021(11)
C17 0.0260(14) 0.0263(13) 0.0284(18) -0.0030(12) 0.0015(13) 0.0023(10)
C18 0.0266(14) 0.0330(14) 0.0286(18) 0.0032(13) -0.0015(13) 0.0023(11)
C19 0.041(2) 0.107(4) 0.031(2) 0.002(2) -0.0062(18) 0.021(2)
C20 0.0356(19) 0.099(4) 0.046(3) -0.008(2) -0.0126(19) 0.027(2)
C21 0.0277(16) 0.0436(18) 0.046(2) -0.0017(16) -0.0031(15) 0.0073(14)
C22 0.0302(17) 0.069(3) 0.066(3) -0.005(2) 0.0040(19) 0.0084(18)

loop_
_atom_type_symbol
_atom_type_description
_atom_type_scat_dispersion_real
_atom_type_scat_dispersion_imag
_atom_type_scat_source
C C 0.0033 0.0016 'International Tables Vol C Tables 4.2.6.8 and 6.1.1.4'
H H 0.0000 0.0000 'International Tables Vol C Tables 4.2.6.8 and 6.1.1.4'
N N 0.0061 0.0033 'International Tables Vol C Tables 4.2.6.8 and 6.1.1.4'
O O 0.0106 0.0060 'International Tables Vol C Tables 4.2.6.8 and 6.1.1.4'
S S 0.1246 0.1234 'International Tables Vol C Tables 4.2.6.8 and 6.1.1.4'

loop_
_geom_angle_atom_site_label_1
_geom_angle_atom_site_label_2
_geom_angle_atom_site_label_3
_geom_angle
_geom_angle_site_symmetry_1
_geom_angle_site_symmetry_3
O1 S1 O2 119.13(15) . .
O1 S1 N2 109.11(16) . .
O2 S1 N2 102.32(15) . .
O1 S1 C1 109.21(16) . .
O2 S1 C1 109.61(14) . .
N2 S1 C1 106.64(16) . .
O4 S2 O3 118.80(15) . .
O4 S2 N6 109.30(15) . .
O3 S2 N6 102.23(15) . .
O4 S2 C12 108.93(15) . .
O3 S2 C12 109.67(14) . .
N6 S2 C12 107.23(16) . .
C4 N1 H1N1 121(3) . .
C4 N1 H2N1 116(3) . .
H1N1 N1 H2N1 119(4) . .
C7 N2 S1 125.4(2) . .
C7 N2 H1N2 112(3) . .
S1 N2 H1N2 114(3) . .
C7 N3 C10 116.5(3) . .
C7 N4 C8 115.1(3) . .
C15 N5 H5A 120.0 . .
C15 N5 H5B 120.0 . .
H5A N5 H5B 120.0 . .
C18 N6 S2 125.9(2) . .
C18 N6 H1N6 122(3) . .
S2 N6 H1N6 109(3) . .
C18 N7 C21 116.7(3) . .
C19 N8 C18 114.7(3) . .
C6 C1 C2 120.2(3) . .
C6 C1 S1 118.9(2) . .
C2 C1 S1 120.9(2) . .
C3 C2 C1 119.9(3) . .
C3 C2 H2 120.0 . .
C1 C2 H2 120.0 . .
C2 C3 C4 120.6(3) . .
C2 C3 H3 119.7 . .
C4 C3 H3 119.7 . .
N1 C4 C3 120.6(3) . .
N1 C4 C5 120.4(3) . .
C3 C4 C5 119.0(3) . .
C6 C5 C4 120.2(3) . .
C6 C5 H5 119.9 . .
C4 C5 H5 119.9 . .
C5 C6 C1 120.1(3) . .
C5 C6 H6 119.9 . .
C1 C6 H6 119.9 . .
N3 C7 N4 127.1(3) . .
N3 C7 N2 118.4(3) . .
N4 C7 N2 114.5(3) . .
N4 C8 C9 122.5(4) . .
N4 C8 H8 118.7 . .
C9 C8 H8 118.7 . .
C8 C9 C10 117.8(4) . .
C8 C9 H9 121.1 . .
C10 C9 H9 121.1 . .
N3 C10 C9 120.8(3) . .
N3 C10 C11 116.2(3) . .
C9 C10 C11 123.0(4) . .
C10 C11 H11A 109.5 . .
C10 C11 H11B 109.5 . .
H11A C11 H11B 109.5 . .
C10 C11 H11C 109.5 . .
H11A C11 H11C 109.5 . .
H11B C11 H11C 109.5 . .
C13 C12 C17 120.1(3) . .
C13 C12 S2 119.1(2) . .
C17 C12 S2 120.7(2) . .
C14 C13 C12 120.1(3) . .
C14 C13 H13 120.0 . .
C12 C13 H13 120.0 . .
C13 C14 C15 120.7(3) . .
C13 C14 H14 119.7 . .
C15 C14 H14 119.7 . .
N5 C15 C14 121.1(3) . .
N5 C15 C16 120.3(3) . .
C14 C15 C16 118.7(3) . .
C17 C16 C15 120.5(3) . .
C17 C16 H16 119.7 . .
C15 C16 H16 119.7 . .
C16 C17 C12 119.9(3) . .
C16 C17 H17 120.0 . .
C12 C17 H17 120.0 . .
N7 C18 N8 127.1(3) . .
N7 C18 N6 118.7(3) . .
N8 C18 N6 114.2(3) . .
N8 C19 C20 123.2(4) . .
N8 C19 H19 118.4 . .
C20 C19 H19 118.4 . .
C19 C20 C21 117.6(4) . .
C19 C20 H20 121.2 . .
C21 C20 H20 121.2 . .
N7 C21 C20 120.7(3) . .
N7 C21 C22 116.4(4) . .
C20 C21 C22 123.0(4) . .
C21 C22 H22A 109.5 . .
C21 C22 H22B 109.5 . .
H22A C22 H22B 109.5 . .
C21 C22 H22C 109.5 . .
H22A C22 H22C 109.5 . .
H22B C22 H22C 109.5 . .

loop_
_geom_bond_atom_site_label_1
_geom_bond_atom_site_label_2
_geom_bond_distance
_geom_bond_site_symmetry_2
S1 O1 1.429(2) .
S1 O2 1.434(2) .
S1 N2 1.653(3) .
S1 C1 1.735(3) .
S2 O4 1.432(2) .
S2 O3 1.437(2) .
S2 N6 1.647(3) .
S2 C12 1.733(3) .
N1 C4 1.358(4) .
N1 H1N1 0.87(4) .
N1 H2N1 0.82(4) .
N2 C7 1.387(4) .
N2 H1N2 0.81(5) .
N3 C7 1.327(4) .
N3 C10 1.344(4) .
N4 C7 1.331(5) .
N4 C8 1.340(5) .
N5 C15 1.364(4) .
N5 H5A 0.8600 .
N5 H5B 0.8600 .
N6 C18 1.381(4) .
N6 H1N6 0.91(5) .
N7 C18 1.329(4) .
N7 C21 1.342(4) .
N8 C19 1.333(5) .
N8 C18 1.343(5) .
C1 C6 1.397(4) .
C1 C2 1.397(4) .
C2 C3 1.375(4) .
C2 H2 0.9300 .
C3 C4 1.406(4) .
C3 H3 0.9300 .
C4 C5 1.412(4) .
C5 C6 1.375(4) .
C5 H5 0.9300 .
C6 H6 0.9300 .
C8 C9 1.370(6) .
C8 H8 0.9300 .
C9 C10 1.374(6) .
C9 H9 0.9300 .
C10 C11 1.491(5) .
C11 H11A 0.9600 .
C11 H11B 0.9600 .
C11 H11C 0.9600 .
C12 C13 1.390(4) .
C12 C17 1.391(4) .
C13 C14 1.378(4) .
C13 H13 0.9300 .
C14 C15 1.400(5) .
C14 H14 0.9300 .
C15 C16 1.405(4) .
C16 C17 1.382(4) .
C16 H16 0.9300 .
C17 H17 0.9300 .
C19 C20 1.370(6) .
C19 H19 0.9300 .
C20 C21 1.386(6) .
C20 H20 0.9300 .
C21 C22 1.495(5) .
C22 H22A 0.9600 .
C22 H22B 0.9600 .
C22 H22C 0.9600 .

loop_
_geom_hbond_atom_site_label_D
_geom_hbond_atom_site_label_H
_geom_hbond_atom_site_label_A
_geom_hbond_distance_DH
_geom_hbond_distance_HA
_geom_hbond_distance_DA
_geom_hbond_angle_DHA
_geom_hbond_site_symmetry_A
N5 H5A O4 0.86 2.29 3.075(4) 151.6 1_545
N1 H1N1 O4 0.87(4) 2.47(4) 3.242(4) 148(3) 4_654
N1 H2N1 O1 0.82(4) 2.27(4) 3.044(4) 158(4) 1_565
N2 H1N2 N8 0.81(5) 2.12(5) 2.924(5) 173(4) .
N6 H1N6 N4 0.91(5) 2.00(5) 2.910(4) 173(5) .

loop_
_geom_torsion_atom_site_label_1
_geom_torsion_atom_site_label_2
_geom_torsion_atom_site_label_3
_geom_torsion_atom_site_label_4
_geom_torsion
_geom_torsion_site_symmetry_1
_geom_torsion_site_symmetry_2
_geom_torsion_site_symmetry_3
_geom_torsion_site_symmetry_4
O1 S1 N2 C7 60.8(3) . . . .
O2 S1 N2 C7 -172.1(3) . . . .
C1 S1 N2 C7 -57.0(3) . . . .
O4 S2 N6 C18 -57.6(3) . . . .
O3 S2 N6 C18 175.6(3) . . . .
C12 S2 N6 C18 60.3(3) . . . .
O1 S1 C1 C6 162.3(3) . . . .
O2 S1 C1 C6 30.2(3) . . . .
N2 S1 C1 C6 -79.9(3) . . . .
O1 S1 C1 C2 -18.2(3) . . . .
O2 S1 C1 C2 -150.4(3) . . . .
N2 S1 C1 C2 99.5(3) . . . .
C6 C1 C2 C3 0.3(5) . . . .
S1 C1 C2 C3 -179.1(3) . . . .
C1 C2 C3 C4 -0.9(5) . . . .
C2 C3 C4 N1 179.7(3) . . . .
C2 C3 C4 C5 0.9(5) . . . .
N1 C4 C5 C6 -179.1(4) . . . .
C3 C4 C5 C6 -0.2(5) . . . .
C4 C5 C6 C1 -0.4(6) . . . .
C2 C1 C6 C5 0.4(5) . . . .
S1 C1 C6 C5 179.8(3) . . . .
C10 N3 C7 N4 0.6(5) . . . .
C10 N3 C7 N2 -179.2(3) . . . .
C8 N4 C7 N3 -2.2(6) . . . .
C8 N4 C7 N2 177.6(4) . . . .
S1 N2 C7 N3 -16.2(4) . . . .
S1 N2 C7 N4 164.0(3) . . . .
C7 N4 C8 C9 1.7(7) . . . .
N4 C8 C9 C10 0.2(8) . . . .
C7 N3 C10 C9 1.6(5) . . . .
C7 N3 C10 C11 -179.3(3) . . . .
C8 C9 C10 N3 -2.0(7) . . . .
C8 C9 C10 C11 179.0(5) . . . .
O4 S2 C12 C13 -157.3(3) . . . .
O3 S2 C12 C13 -25.8(3) . . . .
N6 S2 C12 C13 84.5(3) . . . .
O4 S2 C12 C17 22.3(3) . . . .
O3 S2 C12 C17 153.9(3) . . . .
N6 S2 C12 C17 -95.8(3) . . . .
C17 C12 C13 C14 0.4(6) . . . .
S2 C12 C13 C14 -179.9(3) . . . .
C12 C13 C14 C15 -0.1(6) . . . .
C13 C14 C15 N5 179.0(4) . . . .
C13 C14 C15 C16 -0.2(6) . . . .
N5 C15 C16 C17 -179.1(3) . . . .
C14 C15 C16 C17 0.2(5) . . . .
C15 C16 C17 C12 0.2(5) . . . .
C13 C12 C17 C16 -0.5(5) . . . .
S2 C12 C17 C16 179.9(3) . . . .
C21 N7 C18 N8 -1.3(5) . . . .
C21 N7 C18 N6 179.0(3) . . . .
C19 N8 C18 N7 2.5(6) . . . .
C19 N8 C18 N6 -177.9(4) . . . .
S2 N6 C18 N7 12.5(5) . . . .
S2 N6 C18 N8 -167.2(3) . . . .
C18 N8 C19 C20 -0.7(7) . . . .
N8 C19 C20 C21 -1.8(9) . . . .
C18 N7 C21 C20 -1.5(6) . . . .
C18 N7 C21 C22 179.0(3) . . . .
C19 C20 C21 N7 3.0(7) . . . .
C19 C20 C21 C22 -177.5(5) . . . .
